data_7710128
loop_
_publ_author_name
'Kumar, Dalip'
'Mitra, Sivaprasad'
'Sarkar, Madhushree'
'Krishnan, R.'
'Kumar, Bintu'
'Bhatta, Anindita'
'Saraf, Prakriti'

_publ_section_title
;
 Iodine(III)-promoted regioselective and efficient synthesis of
 \b-triazolyl BODIPYs for the selective recognition of nickel ion and
 bovine serum albumin
;
_journal_name_full 'Dalton Transactions'
_journal_paper_doi 10.1039/D2DT00946C
_journal_year 2022
_chemical_formula_moiety 'C H2 Cl, C23 H16 B F2 N5'
_chemical_formula_sum 'C24 H18 B Cl F2 N5'
_chemical_formula_weight 460.69
_space_group_crystal_system triclinic
_space_group_IT_number 2
_space_group_name_Hall '-P 1'
_space_group_name_H-M_alt 'P -1'
_atom_sites_solution_hydrogens geom
_atom_sites_solution_primary dual
_audit_creation_date 2020-02-19
_audit_creation_method
;
Olex2 1.2
(compiled 2018.05.29 svn.r3508 for OlexSys, GUI svn.r5506)
;
_audit_update_record
;
2022-03-03 deposited with the CCDC.	2022-04-26 downloaded from the CCDC.
;
_cell_angle_alpha 104.6660(10)
_cell_angle_beta 100.0400(10)
_cell_angle_gamma 97.3940(10)
_cell_formula_units_Z 2
_cell_length_a 6.20900(10)
_cell_length_b 11.20540(10)
_cell_length_c 15.9859(2)
_cell_measurement_reflns_used 7439
_cell_measurement_temperature 93(2)
_cell_measurement_theta_max 79.5280
_cell_measurement_theta_min 4.3580
_cell_volume 1041.91(2)
_computing_cell_refinement 'CrysAlisPro 1.171.39.20a (Rigaku OD, 2015)'
_computing_data_collection 'CrysAlisPro 1.171.39.20a (Rigaku OD, 2015)'
_computing_data_reduction 'CrysAlisPro 1.171.39.20a (Rigaku OD, 2015)'
_computing_molecular_graphics 'Olex2 (Dolomanov et al., 2009)'
_computing_publication_material 'Olex2 (Dolomanov et al., 2009)'
_computing_structure_refinement 'ShelXL (Sheldrick, 2015)'
_computing_structure_solution 'ShelXT (Sheldrick, 2015)'
_diffrn_ambient_temperature 93(2)
_diffrn_detector 'CCD plate'
_diffrn_measured_fraction_theta_full 0.997
_diffrn_measured_fraction_theta_max 0.971
_diffrn_measurement_details
;
List of Runs (angles in degrees, time in seconds):

  # Type    Start    End  Width  t~exp~   \w     \q     \k     \f   Frames
#--------------------------------------------------------------------------
  1  \w    -38.00  29.00   0.50    1.50    --    0.00 -77.00 120.00  134
  2  \w    -25.00  73.00   0.50    1.50    --    0.00  77.00 -90.00  196
  3  \w    -86.00  10.00   0.50    1.50    --    0.00 -82.00-150.00  192
  4  \w    -62.00 -35.00   0.50    1.50    --    0.00 -57.00 -90.00   54
  5  \w     19.00 122.00   0.50    5.10    --  107.20 -30.00 -90.00  206
  6  \w     98.00 125.00   0.50    5.10    --  107.20 -82.00 150.00   54
  7  \w     37.00  65.00   0.50    5.10    --  107.20 -82.00  60.00   56
  8  \w     79.00 127.00   0.50    5.10    --  107.20 -30.00 150.00   96
  9  \w    107.00 133.00   0.50    5.10    --  107.20 -82.00  60.00   52
 10  \w     21.00  66.00   0.50    5.10    --  107.20 -61.00  60.00   90
 11  \w     28.00  53.00   0.50    5.10    --  107.20 -61.00 -60.00   50
 12  \w     63.00 108.00   0.50    5.10    --  107.20 -61.00 -60.00   90
 13  \w     18.00  58.00   0.50    5.10    --  107.20 -30.00 150.00   80
 14  \w     19.00 131.00   0.50    5.10    --  107.20 -61.00 120.00  224
 15  \w     88.00 120.00   0.50    5.10    --  107.20 -82.00 -30.00   64
 16  \w     46.00  72.00   0.50    5.10    --  107.20 -77.00 -60.00   52
 17  \w    137.00 194.00   0.50    5.10    --  107.20  30.00-180.00  114
 18  \w     76.00 102.00   0.50    5.10    --  107.20 -82.00  60.00   52
 19  \w     71.00 135.00   0.50    5.10    --  107.20 -82.00-150.00  128
 20  \w     55.00 125.00   0.50    5.10    --  107.20 -82.00 -90.00  140
 21  \w     25.00 132.00   0.50    5.10    --  107.20 -82.00 120.00  214
 22  \w     42.00 195.00   0.50    5.10    --  107.20   0.00 150.00  306
;
_diffrn_measurement_device 'four-circle diffractometer'
_diffrn_measurement_device_type 'XtaLAB Pro: Kappa dual home/near'
_diffrn_measurement_method '\w scans'
_diffrn_orient_matrix_type 'CrysAlisPro convention (1999,Acta A55,543-557)'
_diffrn_orient_matrix_UB_11 -0.0374430000
_diffrn_orient_matrix_UB_12 -0.1442750000
_diffrn_orient_matrix_UB_13 -0.0238097000
_diffrn_orient_matrix_UB_21 0.0320129000
_diffrn_orient_matrix_UB_22 0.0070585000
_diffrn_orient_matrix_UB_23 0.0990008000
_diffrn_orient_matrix_UB_31 -0.2514484000
_diffrn_orient_matrix_UB_32 -0.0043338000
_diffrn_orient_matrix_UB_33 -0.0062715000
_diffrn_radiation_monochromator graphite
_diffrn_radiation_probe x-ray
_diffrn_radiation_type CuK\a
_diffrn_radiation_wavelength 1.54184
_diffrn_reflns_av_R_equivalents 0.0271
_diffrn_reflns_av_unetI/netI 0.0344
_diffrn_reflns_Laue_measured_fraction_full 0.997
_diffrn_reflns_Laue_measured_fraction_max 0.971
_diffrn_reflns_limit_h_max 4
_diffrn_reflns_limit_h_min -7
_diffrn_reflns_limit_k_max 14
_diffrn_reflns_limit_k_min -14
_diffrn_reflns_limit_l_max 20
_diffrn_reflns_limit_l_min -20
_diffrn_reflns_number 10418
_diffrn_reflns_point_group_measured_fraction_full 0.997
_diffrn_reflns_point_group_measured_fraction_max 0.971
_diffrn_reflns_theta_full 67.684
_diffrn_reflns_theta_max 79.773
_diffrn_reflns_theta_min 4.147
_diffrn_source 'fine-focus sealed X-ray tube'
_diffrn_source_type 'Enhance (Cu) X-ray Source'
_exptl_absorpt_coefficient_mu 1.979
_exptl_absorpt_correction_T_max 1.00000
_exptl_absorpt_correction_T_min 0.71845
_exptl_absorpt_correction_type multi-scan
_exptl_absorpt_process_details
;
CrysAlisPro 1.171.39.20a (Rigaku Oxford Diffraction, 2015)
Empirical absorption correction using spherical harmonics,
 implemented in SCALE3 ABSPACK scaling algorithm.
;
_exptl_crystal_colour Red
_exptl_crystal_density_diffrn 1.468
_exptl_crystal_description Block
_exptl_crystal_F_000 474
_exptl_crystal_size_max 0.2
_exptl_crystal_size_mid 0.1
_exptl_crystal_size_min 0.05
_refine_diff_density_max 0.323
_refine_diff_density_min -0.388
_refine_diff_density_rms 0.053
_refine_ls_extinction_method none
_refine_ls_goodness_of_fit_ref 1.112
_refine_ls_hydrogen_treatment constr
_refine_ls_matrix_type full
_refine_ls_number_parameters 298
_refine_ls_number_reflns 4407
_refine_ls_number_restraints 0
_refine_ls_restrained_S_all 1.112
_refine_ls_R_factor_all 0.0412
_refine_ls_R_factor_gt 0.0397
_refine_ls_shift/su_max 0.000
_refine_ls_shift/su_mean 0.000
_refine_ls_structure_factor_coef Fsqd
_refine_ls_weighting_details 'w=1/[\s^2^(Fo^2^)+(0.0538P)^2^+0.4462P] where P=(Fo^2^+2Fc^2^)/3'
_refine_ls_weighting_scheme calc
_refine_ls_wR_factor_gt 0.1095
_refine_ls_wR_factor_ref 0.1107
_reflns_Friedel_coverage 0.000
_reflns_number_gt 4131
_reflns_number_total 4407
_reflns_threshold_expression 'I > 2\s(I)'
_cod_data_source_file d2dt00946c2.cif
_cod_data_source_block exp_582_dp_compound-1
_cod_database_code 7710128
_shelx_shelxl_version_number 2016/4
_shelx_space_group_comment
;
The symmetry employed for this shelxl refinement is uniquely defined
by the following loop, which should always be used as a source of
symmetry information in preference to the above space-group names.
They are only intended as comments.
;
_reflns_odcompleteness_completeness 99.66
_reflns_odcompleteness_iscentric 1
_reflns_odcompleteness_theta 71.98
_olex2_refinement_description
;
1. Fixed Uiso
 At 1.2 times of:
  All C(H) groups, All C(H,H) groups
2.a Secondary CH2 refined with riding coordinates:
 C24(H24A,H24B)
2.b Aromatic/amide H refined with riding coordinates:
 C7(H7), C16(H16), C3(H3), C11(H11), C9(H9), C1(H1), C12(H12), C2(H2),
 C15(H15), C19(H19), C14(H14), C20(H20), C23(H23), C13(H13), C22(H22), C21(H21)
;
_olex2_submission_special_instructions 'No special instructions were received'
_oxdiff_exptl_absorpt_empirical_details
;
Empirical correction (ABSPACK) includes:
- Absorption correction using spherical harmonics
- Frame scaling
;
_oxdiff_exptl_absorpt_empirical_full_max 1.956
_oxdiff_exptl_absorpt_empirical_full_min 0.660

loop_
_space_group_symop_operation_xyz
'x, y, z'
'-x, -y, -z'

loop_
_atom_site_label
_atom_site_type_symbol
_atom_site_fract_x
_atom_site_fract_y
_atom_site_fract_z
_atom_site_U_iso_or_equiv
_atom_site_adp_type
_atom_site_occupancy
_atom_site_site_symmetry_order
_atom_site_calc_flag
_atom_site_refinement_flags_posn
_atom_site_refinement_flags_adp
_atom_site_refinement_flags_occupancy
_atom_site_disorder_assembly
_atom_site_disorder_group
Cl1 Cl 0.13860(7) -0.09384(4) 0.39196(3) 0.03242(13) Uani 1 1 d . . . . .
F1 F 0.29971(15) 0.34440(9) 0.48920(6) 0.0276(2) Uani 1 1 d . . . . .
F2 F 0.13365(15) 0.48178(8) 0.42931(6) 0.0272(2) Uani 1 1 d . . . . .
N2 N 0.28901(19) 0.32914(11) 0.33476(8) 0.0179(2) Uani 1 1 d . . . . .
N1 N -0.05141(19) 0.26453(11) 0.38496(8) 0.0185(2) Uani 1 1 d . . . . .
N3 N 0.69756(19) 0.38587(11) 0.20846(8) 0.0188(2) Uani 1 1 d . . . . .
N4 N 0.7065(2) 0.32946(13) 0.12361(9) 0.0266(3) Uani 1 1 d . . . . .
N5 N 0.8856(2) 0.38760(13) 0.10824(9) 0.0267(3) Uani 1 1 d . . . . .
C6 C 0.2193(2) 0.22614(13) 0.26029(9) 0.0176(3) Uani 1 1 d . . . . .
C7 C 0.3641(2) 0.23336(13) 0.20246(9) 0.0179(3) Uani 1 1 d . . . . .
H7 H 0.355997 0.177024 0.147668 0.022 Uiso 1 1 calc R . . . .
C4 C -0.1049(2) 0.15753(13) 0.31266(9) 0.0179(3) Uani 1 1 d . . . . .
C16 C 0.8723(2) 0.48055(13) 0.24680(10) 0.0206(3) Uani 1 1 d . . . . .
H16 H 0.904079 0.533715 0.304169 0.025 Uiso 1 1 calc R . . . .
C3 C -0.3017(2) 0.08360(13) 0.31868(9) 0.0191(3) Uani 1 1 d . . . . .
H3 H -0.373128 0.006234 0.279956 0.023 Uiso 1 1 calc R . . . .
C5 C 0.0270(2) 0.13791(13) 0.24986(9) 0.0174(3) Uani 1 1 d . . . . .
C11 C -0.2471(2) -0.00189(13) 0.11682(9) 0.0194(3) Uani 1 1 d . . . . .
H11 H -0.350215 0.049637 0.129369 0.023 Uiso 1 1 calc R . . . .
C17 C 0.9930(2) 0.48126(13) 0.18259(10) 0.0199(3) Uani 1 1 d . . . . .
C10 C -0.0349(2) 0.02633(13) 0.17192(9) 0.0180(3) Uani 1 1 d . . . . .
C9 C 0.4723(2) 0.39881(13) 0.32531(9) 0.0190(3) Uani 1 1 d . . . . .
H9 H 0.552992 0.472560 0.366014 0.023 Uiso 1 1 calc R . . . .
C18 C 1.2027(2) 0.56182(13) 0.18618(10) 0.0206(3) Uani 1 1 d . . . . .
C1 C -0.2096(2) 0.25867(14) 0.43242(10) 0.0208(3) Uani 1 1 d . . . . .
H1 H -0.213484 0.319113 0.483876 0.025 Uiso 1 1 calc R . . . .
C12 C -0.3040(2) -0.10638(13) 0.04362(9) 0.0210(3) Uani 1 1 d . . . . .
H12 H -0.445225 -0.124828 0.007221 0.025 Uiso 1 1 calc R . . . .
C2 C -0.3676(2) 0.14830(14) 0.39310(10) 0.0208(3) Uani 1 1 d . . . . .
H2 H -0.492976 0.123269 0.413204 0.025 Uiso 1 1 calc R . . . .
C15 C 0.1188(2) -0.05175(13) 0.15178(10) 0.0207(3) Uani 1 1 d . . . . .
H15 H 0.260657 -0.033304 0.187670 0.025 Uiso 1 1 calc R . . . .
C8 C 0.5208(2) 0.34116(13) 0.24359(9) 0.0185(3) Uani 1 1 d . . . . .
C19 C 1.2855(3) 0.55469(14) 0.10937(10) 0.0235(3) Uani 1 1 d . . . . .
H19 H 1.205974 0.500086 0.055602 0.028 Uiso 1 1 calc R . . . .
C14 C 0.0607(2) -0.15660(14) 0.07856(10) 0.0228(3) Uani 1 1 d . . . . .
H14 H 0.163117 -0.208526 0.065820 0.027 Uiso 1 1 calc R . . . .
C20 C 1.4864(3) 0.62907(15) 0.11329(11) 0.0263(3) Uani 1 1 d . . . . .
H20 H 1.540567 0.623902 0.062042 0.032 Uiso 1 1 calc R . . . .
C23 C 1.3239(3) 0.64439(14) 0.26606(11) 0.0255(3) Uani 1 1 d . . . . .
H23 H 1.270049 0.649882 0.317408 0.031 Uiso 1 1 calc R . . . .
C13 C -0.1502(3) -0.18387(13) 0.02440(10) 0.0222(3) Uani 1 1 d . . . . .
H13 H -0.188847 -0.253928 -0.024772 0.027 Uiso 1 1 calc R . . . .
C24 C 0.1028(3) 0.02364(15) 0.48579(11) 0.0273(3) Uani 1 1 d . . . . .
H24A H 0.231649 0.040912 0.534013 0.033 Uiso 1 1 calc R . . . .
H24B H 0.087815 0.100793 0.470141 0.033 Uiso 1 1 calc R . . . .
C22 C 1.5252(3) 0.71885(15) 0.26971(12) 0.0288(3) Uani 1 1 d . . . . .
H22 H 1.604991 0.773732 0.323320 0.035 Uiso 1 1 calc R . . . .
C21 C 1.6067(3) 0.71104(15) 0.19314(12) 0.0278(3) Uani 1 1 d . . . . .
H21 H 1.741084 0.760473 0.195420 0.033 Uiso 1 1 calc R . . . .
B1 B 0.1716(3) 0.35997(15) 0.41360(11) 0.0203(3) Uani 1 1 d . . . . .

loop_
_atom_site_aniso_label
_atom_site_aniso_U_11
_atom_site_aniso_U_22
_atom_site_aniso_U_33
_atom_site_aniso_U_23
_atom_site_aniso_U_13
_atom_site_aniso_U_12
Cl1 0.0388(2) 0.0301(2) 0.0304(2) 0.00688(16) 0.01324(16) 0.00898(16)
F1 0.0241(4) 0.0357(5) 0.0194(4) 0.0056(4) 0.0037(3) -0.0016(4)
F2 0.0333(5) 0.0166(4) 0.0311(5) 0.0003(3) 0.0167(4) 0.0021(3)
N2 0.0174(5) 0.0158(5) 0.0186(6) 0.0015(4) 0.0052(4) 0.0010(4)
N1 0.0189(6) 0.0168(6) 0.0190(6) 0.0021(5) 0.0065(4) 0.0028(4)
N3 0.0196(6) 0.0167(6) 0.0198(6) 0.0030(4) 0.0079(4) 0.0014(4)
N4 0.0265(7) 0.0260(7) 0.0237(6) -0.0006(5) 0.0128(5) -0.0034(5)
N5 0.0253(6) 0.0245(6) 0.0268(7) 0.0004(5) 0.0122(5) -0.0031(5)
C6 0.0176(6) 0.0157(6) 0.0182(6) 0.0018(5) 0.0046(5) 0.0031(5)
C7 0.0186(6) 0.0166(6) 0.0184(6) 0.0030(5) 0.0064(5) 0.0036(5)
C4 0.0164(6) 0.0166(6) 0.0192(7) 0.0027(5) 0.0036(5) 0.0026(5)
C16 0.0208(7) 0.0183(7) 0.0216(7) 0.0032(5) 0.0068(5) 0.0013(5)
C3 0.0173(6) 0.0182(6) 0.0209(7) 0.0048(5) 0.0037(5) 0.0021(5)
C5 0.0167(6) 0.0167(6) 0.0186(7) 0.0044(5) 0.0036(5) 0.0037(5)
C11 0.0175(6) 0.0190(6) 0.0211(7) 0.0041(5) 0.0056(5) 0.0030(5)
C17 0.0208(7) 0.0158(6) 0.0235(7) 0.0046(5) 0.0077(5) 0.0034(5)
C10 0.0176(6) 0.0162(6) 0.0193(7) 0.0033(5) 0.0059(5) 0.0008(5)
C9 0.0184(6) 0.0169(6) 0.0206(7) 0.0033(5) 0.0059(5) 0.0013(5)
C18 0.0204(7) 0.0156(6) 0.0280(8) 0.0064(6) 0.0097(6) 0.0041(5)
C1 0.0220(7) 0.0207(7) 0.0214(7) 0.0051(5) 0.0093(5) 0.0050(5)
C12 0.0205(7) 0.0206(7) 0.0193(7) 0.0036(5) 0.0033(5) 0.0000(5)
C2 0.0192(7) 0.0221(7) 0.0235(7) 0.0073(6) 0.0088(5) 0.0044(5)
C15 0.0180(6) 0.0186(7) 0.0244(7) 0.0038(5) 0.0052(5) 0.0028(5)
C8 0.0185(6) 0.0168(6) 0.0214(7) 0.0052(5) 0.0078(5) 0.0028(5)
C19 0.0241(7) 0.0203(7) 0.0274(8) 0.0062(6) 0.0097(6) 0.0038(5)
C14 0.0241(7) 0.0182(7) 0.0270(7) 0.0036(6) 0.0103(6) 0.0055(5)
C20 0.0265(8) 0.0236(7) 0.0328(8) 0.0097(6) 0.0148(6) 0.0039(6)
C23 0.0277(8) 0.0206(7) 0.0279(8) 0.0048(6) 0.0109(6) 0.0008(6)
C13 0.0279(7) 0.0168(6) 0.0201(7) 0.0021(5) 0.0071(6) 0.0009(5)
C24 0.0304(8) 0.0227(7) 0.0294(8) 0.0080(6) 0.0076(6) 0.0046(6)
C22 0.0272(8) 0.0211(7) 0.0340(9) 0.0038(6) 0.0071(6) -0.0023(6)
C21 0.0230(7) 0.0220(7) 0.0398(9) 0.0099(7) 0.0116(6) 0.0002(6)
B1 0.0205(7) 0.0187(7) 0.0195(7) 0.0009(6) 0.0069(6) 0.0008(6)

loop_
_atom_type_symbol
_atom_type_description
_atom_type_scat_dispersion_real
_atom_type_scat_dispersion_imag
_atom_type_scat_source
C C 0.0181 0.0091 'International Tables Vol C Tables 4.2.6.8 and 6.1.1.4'
H H 0.0000 0.0000 'International Tables Vol C Tables 4.2.6.8 and 6.1.1.4'
B B 0.0090 0.0039 'International Tables Vol C Tables 4.2.6.8 and 6.1.1.4'
Cl Cl 0.3639 0.7018 'International Tables Vol C Tables 4.2.6.8 and 6.1.1.4'
F F 0.0727 0.0534 'International Tables Vol C Tables 4.2.6.8 and 6.1.1.4'
N N 0.0311 0.0180 'International Tables Vol C Tables 4.2.6.8 and 6.1.1.4'

loop_
_geom_angle_atom_site_label_1
_geom_angle_atom_site_label_2
_geom_angle_atom_site_label_3
_geom_angle
_geom_angle_site_symmetry_1
_geom_angle_site_symmetry_3
_geom_angle_publ_flag
C6 N2 B1 125.65(11) . . ?
C9 N2 C6 108.19(11) . . ?
C9 N2 B1 126.14(12) . . ?
C4 N1 B1 125.33(11) . . ?
C1 N1 C4 107.63(12) . . ?
C1 N1 B1 126.23(12) . . ?
N4 N3 C8 119.37(12) . . ?
C16 N3 N4 110.71(12) . . ?
C16 N3 C8 129.92(12) . . ?
N5 N4 N3 106.98(12) . . ?
N4 N5 C17 109.40(12) . . ?
N2 C6 C7 108.70(12) . . ?
N2 C6 C5 121.37(12) . . ?
C5 C6 C7 129.87(13) . . ?
C6 C7 H7 127.0 . . ?
C8 C7 C6 106.06(12) . . ?
C8 C7 H7 127.0 . . ?
N1 C4 C3 107.98(12) . . ?
N1 C4 C5 121.12(12) . . ?
C5 C4 C3 130.90(13) . . ?
N3 C16 H16 127.5 . . ?
N3 C16 C17 104.93(13) . . ?
C17 C16 H16 127.5 . . ?
C4 C3 H3 126.5 . . ?
C2 C3 C4 107.06(12) . . ?
C2 C3 H3 126.5 . . ?
C6 C5 C10 119.62(12) . . ?
C4 C5 C6 119.60(13) . . ?
C4 C5 C10 120.78(12) . . ?
C10 C11 H11 119.9 . . ?
C12 C11 H11 119.9 . . ?
C12 C11 C10 120.20(13) . . ?
N5 C17 C16 107.98(13) . . ?
N5 C17 C18 122.07(13) . . ?
C16 C17 C18 129.94(14) . . ?
C11 C10 C5 120.43(12) . . ?
C15 C10 C5 120.40(12) . . ?
C15 C10 C11 119.16(13) . . ?
N2 C9 H9 125.8 . . ?
N2 C9 C8 108.48(12) . . ?
C8 C9 H9 125.8 . . ?
C19 C18 C17 120.24(14) . . ?
C23 C18 C17 120.64(13) . . ?
C23 C18 C19 119.11(13) . . ?
N1 C1 H1 124.9 . . ?
N1 C1 C2 110.21(13) . . ?
C2 C1 H1 124.9 . . ?
C11 C12 H12 119.9 . . ?
C11 C12 C13 120.18(13) . . ?
C13 C12 H12 119.9 . . ?
C3 C2 C1 107.09(13) . . ?
C3 C2 H2 126.5 . . ?
C1 C2 H2 126.5 . . ?
C10 C15 H15 119.8 . . ?
C14 C15 C10 120.42(13) . . ?
C14 C15 H15 119.8 . . ?
C7 C8 N3 125.39(13) . . ?
C7 C8 C9 108.55(12) . . ?
C9 C8 N3 126.05(13) . . ?
C18 C19 H19 119.9 . . ?
C20 C19 C18 120.13(15) . . ?
C20 C19 H19 119.9 . . ?
C15 C14 H14 120.0 . . ?
C13 C14 C15 119.99(13) . . ?
C13 C14 H14 120.0 . . ?
C19 C20 H20 119.7 . . ?
C21 C20 C19 120.50(15) . . ?
C21 C20 H20 119.7 . . ?
C18 C23 H23 119.7 . . ?
C18 C23 C22 120.59(15) . . ?
C22 C23 H23 119.7 . . ?
C12 C13 H13 120.0 . . ?
C14 C13 C12 120.04(13) . . ?
C14 C13 H13 120.0 . . ?
Cl1 C24 H24A 109.9 . . ?
Cl1 C24 H24B 109.9 . . ?
C24 C24 Cl1 108.77(15) 2_556 . ?
C24 C24 H24A 109.9 2_556 . ?
C24 C24 H24B 109.9 2_556 . ?
H24A C24 H24B 108.3 . . ?
C23 C22 H22 120.0 . . ?
C21 C22 C23 119.98(15) . . ?
C21 C22 H22 120.0 . . ?
C20 C21 C22 119.69(14) . . ?
C20 C21 H21 120.2 . . ?
C22 C21 H21 120.2 . . ?
F1 B1 N2 110.65(12) . . ?
F1 B1 N1 109.67(12) . . ?
F2 B1 F1 110.06(12) . . ?
F2 B1 N2 109.74(12) . . ?
F2 B1 N1 110.97(12) . . ?
N2 B1 N1 105.67(11) . . ?

loop_
_geom_bond_atom_site_label_1
_geom_bond_atom_site_label_2
_geom_bond_distance
_geom_bond_site_symmetry_2
_geom_bond_publ_flag
Cl1 C24 1.7954(17) . ?
F1 B1 1.3895(19) . ?
F2 B1 1.3826(18) . ?
N2 C6 1.3903(17) . ?
N2 C9 1.3484(18) . ?
N2 B1 1.5506(19) . ?
N1 C4 1.3948(18) . ?
N1 C1 1.3465(18) . ?
N1 B1 1.5557(19) . ?
N3 N4 1.3577(17) . ?
N3 C16 1.3495(18) . ?
N3 C8 1.4096(18) . ?
N4 N5 1.3084(18) . ?
N5 C17 1.3677(19) . ?
C6 C7 1.4064(19) . ?
C6 C5 1.4051(19) . ?
C7 H7 0.9300 . ?
C7 C8 1.3821(19) . ?
C4 C3 1.4175(19) . ?
C4 C5 1.3959(19) . ?
C16 H16 0.9300 . ?
C16 C17 1.373(2) . ?
C3 H3 0.9300 . ?
C3 C2 1.385(2) . ?
C5 C10 1.4778(19) . ?
C11 H11 0.9300 . ?
C11 C10 1.3996(19) . ?
C11 C12 1.386(2) . ?
C17 C18 1.4695(19) . ?
C10 C15 1.3995(19) . ?
C9 H9 0.9300 . ?
C9 C8 1.4052(19) . ?
C18 C19 1.400(2) . ?
C18 C23 1.393(2) . ?
C1 H1 0.9300 . ?
C1 C2 1.402(2) . ?
C12 H12 0.9300 . ?
C12 C13 1.393(2) . ?
C2 H2 0.9300 . ?
C15 H15 0.9300 . ?
C15 C14 1.388(2) . ?
C19 H19 0.9300 . ?
C19 C20 1.390(2) . ?
C14 H14 0.9300 . ?
C14 C13 1.387(2) . ?
C20 H20 0.9300 . ?
C20 C21 1.389(2) . ?
C23 H23 0.9300 . ?
C23 C22 1.394(2) . ?
C13 H13 0.9300 . ?
C24 C24 1.506(3) 2_556 ?
C24 H24A 0.9700 . ?
C24 H24B 0.9700 . ?
C22 H22 0.9300 . ?
C22 C21 1.391(2) . ?
C21 H21 0.9300 . ?
